data_1569286
loop_
_publ_author_name
'Yu, Xiang'
'Xi, Yinkai'
'Sui, Yi'
'Liu, Yang'
'Chen, Guifen'
'Zhang, Minjie'
'Zhang, Yan'
'Luo, Guoyong'
'Long, Yi'
'Yang, Wude'

_publ_section_title
;
 Hydroxide-Mediated SNAr Rearrangement for Synthesis of Novel Depside
 Derivatives Containing Diaryl Ether Skeleton as Antitumor Agents
;
_journal_issue 11
_journal_name_full Molecules
_journal_page_first 4303
_journal_paper_doi 10.3390/molecules28114303
_journal_volume 28
_journal_year 2023
_chemical_formula_moiety 'C22 H26 O7, C2 H6 O S'
_chemical_formula_sum 'C24 H32 O8 S'
_chemical_formula_weight 480.56
_space_group_crystal_system monoclinic
_space_group_IT_number 14
_space_group_name_Hall '-P 2ybc'
_space_group_name_H-M_alt 'P 1 21/c 1'
_atom_sites_solution_hydrogens geom
_atom_sites_solution_primary direct
_atom_sites_solution_secondary difmap
_audit_creation_date 2023-03-13
_audit_creation_method
;
  Olex2 1.1
  (compiled 2011.11.01 svn.r2039, GUI svn.r3906)
;
_cell_angle_alpha 90.00
_cell_angle_beta 100.544(3)
_cell_angle_gamma 90.00
_cell_formula_units_Z 4
_cell_length_a 12.3291(11)
_cell_length_b 7.9656(8)
_cell_length_c 25.755(2)
_cell_measurement_reflns_used 9980
_cell_measurement_temperature 273(2)
_cell_measurement_theta_max 28.46
_cell_measurement_theta_min 2.68
_cell_volume 2486.7(4)
_computing_cell_refinement 'Bruker SAINT'
_computing_data_collection 'Bruker APEX2'
_computing_data_reduction 'Bruker SAINT'
_computing_molecular_graphics
;
O. V. Dolomanov, L. J. Bourhis, R. J. Gildea, J. A. K. Howard and H. Puschmann,
OLEX2: a complete structure solution, refinement and analysis program.
J. Appl. Cryst. (2009). 42, 339-341.
;
_computing_publication_material
;
O. V. Dolomanov, L. J. Bourhis, R. J. Gildea, J. A. K. Howard and H. Puschmann,
OLEX2: a complete structure solution, refinement and analysis program.
J. Appl. Cryst. (2009). 42, 339-341.
;
_computing_structure_refinement 'SHELXL-2014 (Sheldrick 2014)'
_computing_structure_solution 'SHELXS-97 (Sheldrick 2008)'
_diffrn_ambient_temperature 273(2)
_diffrn_measured_fraction_theta_full 0.995
_diffrn_measured_fraction_theta_max 0.995
_diffrn_measurement_device_type 'Bruker APEX-II CCD'
_diffrn_measurement_method '\f and \w scans'
_diffrn_radiation_monochromator graphite
_diffrn_radiation_type 'Mo K\a'
_diffrn_radiation_wavelength 0.71073
_diffrn_reflns_av_R_equivalents 0.0457
_diffrn_reflns_av_unetI/netI 0.0360
_diffrn_reflns_limit_h_max 17
_diffrn_reflns_limit_h_min -17
_diffrn_reflns_limit_k_max 11
_diffrn_reflns_limit_k_min -11
_diffrn_reflns_limit_l_max 36
_diffrn_reflns_limit_l_min -35
_diffrn_reflns_number 41716
_diffrn_reflns_theta_full 30.05
_diffrn_reflns_theta_max 30.05
_diffrn_reflns_theta_min 2.68
_diffrn_source 'fine-focus sealed tube'
_diffrn_standards_number 0
_exptl_absorpt_coefficient_mu 0.175
_exptl_absorpt_correction_type none
_exptl_crystal_density_diffrn 1.284
_exptl_crystal_density_method 'not measured'
_exptl_crystal_description block
_exptl_crystal_F_000 1024
_refine_diff_density_max 0.272
_refine_diff_density_min -0.223
_refine_diff_density_rms 0.041
_refine_ls_extinction_method none
_refine_ls_goodness_of_fit_ref 1.030
_refine_ls_hydrogen_treatment mixed
_refine_ls_matrix_type full
_refine_ls_number_parameters 317
_refine_ls_number_reflns 7262
_refine_ls_number_restraints 0
_refine_ls_restrained_S_all 1.030
_refine_ls_R_factor_all 0.0986
_refine_ls_R_factor_gt 0.0601
_refine_ls_shift/su_max 0.001
_refine_ls_shift/su_mean 0.000
_refine_ls_structure_factor_coef Fsqd
_refine_ls_weighting_details 'calc w=1/[\s^2^(Fo^2^)+(0.0757P)^2^+0.7695P] where P=(Fo^2^+2Fc^2^)/3'
_refine_ls_weighting_scheme calc
_refine_ls_wR_factor_gt 0.1503
_refine_ls_wR_factor_ref 0.1726
_reflns_number_gt 4644
_reflns_number_total 7262
_reflns_threshold_expression >2sigma(I)
_cod_data_source_file 3a.cif
_cod_data_source_block a
_cod_database_code 1569286

loop_
_space_group_symop_id
_space_group_symop_operation_xyz
1 'x, y, z'
2 '-x, y+1/2, -z+1/2'
3 '-x, -y, -z'
4 'x, -y-1/2, z-1/2'

loop_
_atom_site_label
_atom_site_type_symbol
_atom_site_fract_x
_atom_site_fract_y
_atom_site_fract_z
_atom_site_U_iso_or_equiv
_atom_site_adp_type
_atom_site_occupancy
_atom_site_symmetry_multiplicity
_atom_site_calc_flag
_atom_site_refinement_flags
_atom_site_disorder_assembly
_atom_site_disorder_group
O1 O 0.24478(11) 0.02571(17) 0.50727(5) 0.0506(3) Uani 1 1 d . . .
O2 O 0.32134(9) 0.64542(15) 0.36239(5) 0.0404(3) Uani 1 1 d . . .
O3 O 0.71176(10) 0.6256(2) 0.38767(6) 0.0575(4) Uani 1 1 d . . .
O4 O 0.25835(14) 0.7317(2) 0.22752(8) 0.0801(5) Uani 1 1 d . . .
O5 O 0.06620(11) 0.4546(2) 0.46124(7) 0.0638(4) Uani 1 1 d . . .
H5 H 0.0528 0.3765 0.4798 0.096 Uiso 1 1 calc R . .
O6 O 0.08739(13) 0.1659(2) 0.50336(8) 0.0763(5) Uani 1 1 d . . .
C1 C 0.2881(3) -0.2469(3) 0.53983(12) 0.0882(9) Uani 1 1 d . . .
H1A H 0.2963 -0.2672 0.5040 0.132 Uiso 1 1 calc R . .
H1B H 0.2600 -0.3461 0.5539 0.132 Uiso 1 1 calc R . .
H1C H 0.3586 -0.2188 0.5607 0.132 Uiso 1 1 calc R . .
C2 C 0.2089(2) -0.1036(3) 0.54127(9) 0.0602(6) Uani 1 1 d . . .
H2 H 0.1338 -0.1399 0.5262 0.072 Uiso 1 1 calc R . .
C3 C 0.17637(15) 0.1496(2) 0.48966(8) 0.0466(4) Uani 1 1 d . . .
C4 C 0.21751(13) 0.2674(2) 0.45345(7) 0.0375(4) Uani 1 1 d . . .
C5 C 0.31099(13) 0.2380(2) 0.42969(7) 0.0365(3) Uani 1 1 d . . .
C6 C 0.34398(13) 0.3634(2) 0.39879(7) 0.0373(4) Uani 1 1 d . . .
H6 H 0.4050 0.3457 0.3829 0.045 Uiso 1 1 calc R . .
S2 S -0.01809(16) 0.6151(2) 0.22168(7) 0.0666(6) Uani 0.3508(18) 1 d P A 2
C7 C 0.28792(12) 0.5150(2) 0.39097(6) 0.0338(3) Uani 1 1 d . . .
O7 O 0.24092(13) 0.4758(2) 0.25707(8) 0.0767(5) Uani 1 1 d . . .
H7 H 0.1809 0.4815 0.2372 0.115 Uiso 1 1 calc R . .
C8 C 0.41937(13) 0.6285(2) 0.34271(7) 0.0369(4) Uani 1 1 d . . .
C9 C 0.51995(14) 0.6377(2) 0.37646(7) 0.0389(4) Uani 1 1 d . . .
C10 C 0.61361(14) 0.6234(2) 0.35296(8) 0.0435(4) Uani 1 1 d . . .
C11 C 0.81009(17) 0.5984(4) 0.36721(11) 0.0768(8) Uani 1 1 d . . .
H11A H 0.8027 0.4977 0.3464 0.115 Uiso 1 1 calc R . .
H11B H 0.8714 0.5873 0.3959 0.115 Uiso 1 1 calc R . .
H11C H 0.8224 0.6920 0.3455 0.115 Uiso 1 1 calc R . .
S1 S -0.04936(7) 0.56889(11) 0.17089(3) 0.0561(3) Uani 0.6492(18) 1 d P A 1
C12 C 0.60464(16) 0.6098(3) 0.29872(8) 0.0510(5) Uani 1 1 d . . .
H12 H 0.6683 0.6016 0.2843 0.061 Uiso 1 1 calc R . .
C13 C 0.50251(16) 0.6081(2) 0.26548(8) 0.0485(4) Uani 1 1 d . . .
C14 C 0.4960(2) 0.5964(4) 0.20652(9) 0.0740(7) Uani 1 1 d . . .
H14A H 0.5664 0.5627 0.1991 0.111 Uiso 1 1 calc R . .
H14B H 0.4763 0.7039 0.1907 0.111 Uiso 1 1 calc R . .
H14C H 0.4412 0.5150 0.1922 0.111 Uiso 1 1 calc R . .
C15 C 0.40793(14) 0.6152(2) 0.28815(7) 0.0399(4) Uani 1 1 d . . .
C16 C 0.29527(16) 0.6159(2) 0.25461(7) 0.0451(4) Uani 1 1 d . . .
C18 C 0.53124(16) 0.6622(3) 0.43513(7) 0.0510(5) Uani 1 1 d . . .
H18A H 0.4610 0.6930 0.4434 0.076 Uiso 1 1 calc R . .
H18B H 0.5838 0.7496 0.4465 0.076 Uiso 1 1 calc R . .
H18C H 0.5561 0.5596 0.4530 0.076 Uiso 1 1 calc R . .
C19 C 0.15906(13) 0.4202(2) 0.44209(7) 0.0400(4) Uani 1 1 d . . .
C20 C 0.19283(13) 0.5454(2) 0.41106(7) 0.0378(4) Uani 1 1 d . . .
C21 C 0.12827(16) 0.7051(3) 0.39907(9) 0.0543(5) Uani 1 1 d . . .
H21A H 0.1781 0.7986 0.4022 0.082 Uiso 1 1 calc R . .
H21B H 0.0789 0.7182 0.4236 0.082 Uiso 1 1 calc R . .
H21C H 0.0866 0.7003 0.3638 0.082 Uiso 1 1 calc R . .
C22 C 0.2119(4) -0.0378(4) 0.59530(12) 0.1189(14) Uani 1 1 d . . .
H22A H 0.2839 0.0065 0.6088 0.178 Uiso 1 1 calc R . .
H22B H 0.1957 -0.1270 0.6178 0.178 Uiso 1 1 calc R . .
H22C H 0.1579 0.0495 0.5943 0.178 Uiso 1 1 calc R . .
C23 C 0.37703(17) 0.0774(2) 0.43466(9) 0.0522(5) Uani 1 1 d . . .
H23A H 0.4276 0.0796 0.4104 0.078 Uiso 1 1 calc R . .
H23B H 0.3280 -0.0165 0.4266 0.078 Uiso 1 1 calc R . .
H23C H 0.4175 0.0668 0.4701 0.078 Uiso 1 1 calc R . .
C24 C -0.0087(3) 0.7771(4) 0.17919(13) 0.0912(9) Uani 1 1 d . . .
H24D H 0.0676 0.8029 0.1797 0.137 Uiso 0.3508(18) 1 calc PR A 2
H24E H -0.0452 0.8741 0.1899 0.137 Uiso 0.3508(18) 1 calc PR A 2
H24F H -0.0431 0.7453 0.1441 0.137 Uiso 0.3508(18) 1 calc PR A 2
H24A H 0.0020 0.8058 0.2160 0.137 Uiso 0.6492(18) 1 calc PR A 1
H24B H -0.0647 0.8480 0.1596 0.137 Uiso 0.6492(18) 1 calc PR A 1
H24C H 0.0592 0.7928 0.1666 0.137 Uiso 0.6492(18) 1 calc PR A 1
O26 O 0.03976(12) 0.4613(2) 0.20242(7) 0.0724(5) Uani 1 1 d . . .
C27 C -0.1585(2) 0.5708(4) 0.20557(15) 0.1037(11) Uani 1 1 d . . .
H27D H -0.2000 0.6679 0.2123 0.156 Uiso 0.3508(18) 1 calc PR A 2
H27E H -0.1758 0.4787 0.2267 0.156 Uiso 0.3508(18) 1 calc PR A 2
H27F H -0.1772 0.5414 0.1689 0.156 Uiso 0.3508(18) 1 calc PR A 2
H27A H -0.1314 0.6013 0.2417 0.156 Uiso 0.6492(18) 1 calc PR A 1
H27B H -0.1913 0.4612 0.2043 0.156 Uiso 0.6492(18) 1 calc PR A 1
H27C H -0.2129 0.6509 0.1898 0.156 Uiso 0.6492(18) 1 calc PR A 1

loop_
_atom_site_aniso_label
_atom_site_aniso_U_11
_atom_site_aniso_U_22
_atom_site_aniso_U_33
_atom_site_aniso_U_23
_atom_site_aniso_U_13
_atom_site_aniso_U_12
O1 0.0517(8) 0.0493(8) 0.0526(8) 0.0158(6) 0.0142(6) -0.0051(6)
O2 0.0366(6) 0.0408(6) 0.0481(7) 0.0095(5) 0.0190(5) 0.0030(5)
O3 0.0333(7) 0.0704(10) 0.0685(9) 0.0029(7) 0.0088(6) -0.0011(6)
O4 0.0641(10) 0.0702(11) 0.0958(13) 0.0316(10) -0.0122(9) -0.0058(8)
O5 0.0459(8) 0.0687(10) 0.0874(11) 0.0259(8) 0.0406(8) 0.0125(7)
O6 0.0531(9) 0.0775(11) 0.1083(14) 0.0385(10) 0.0412(9) 0.0014(8)
C1 0.121(2) 0.0586(15) 0.0877(19) 0.0231(14) 0.0271(18) 0.0081(15)
C2 0.0688(14) 0.0527(12) 0.0619(13) 0.0195(10) 0.0191(11) -0.0112(10)
C3 0.0408(9) 0.0492(10) 0.0510(11) 0.0074(8) 0.0113(8) -0.0077(8)
C4 0.0315(8) 0.0433(9) 0.0383(8) 0.0038(7) 0.0075(6) -0.0059(6)
C5 0.0331(8) 0.0379(8) 0.0384(8) 0.0000(7) 0.0062(6) -0.0018(6)
C6 0.0336(8) 0.0407(9) 0.0403(9) 0.0004(7) 0.0142(7) 0.0002(6)
S2 0.0796(12) 0.0562(10) 0.0581(10) 0.0015(7) -0.0029(8) 0.0043(8)
C7 0.0312(7) 0.0383(8) 0.0329(7) 0.0030(6) 0.0086(6) -0.0027(6)
O7 0.0544(9) 0.0628(10) 0.1024(13) 0.0217(9) -0.0133(9) -0.0170(8)
C8 0.0345(8) 0.0358(8) 0.0440(9) 0.0053(7) 0.0165(7) -0.0002(6)
C9 0.0380(8) 0.0372(8) 0.0430(9) 0.0037(7) 0.0115(7) -0.0026(7)
C10 0.0346(8) 0.0420(9) 0.0552(11) 0.0042(8) 0.0122(8) -0.0019(7)
C11 0.0354(10) 0.0953(19) 0.101(2) -0.0032(15) 0.0165(11) 0.0048(11)
S1 0.0533(5) 0.0516(5) 0.0587(5) -0.0055(4) -0.0020(4) -0.0045(3)
C12 0.0411(10) 0.0588(12) 0.0595(12) 0.0025(9) 0.0260(9) -0.0001(8)
C13 0.0497(10) 0.0550(11) 0.0453(10) 0.0018(8) 0.0206(8) -0.0014(8)
C14 0.0742(16) 0.104(2) 0.0500(12) -0.0018(13) 0.0294(11) -0.0007(14)
C15 0.0376(8) 0.0420(9) 0.0423(9) 0.0038(7) 0.0133(7) -0.0024(7)
C16 0.0473(10) 0.0484(10) 0.0411(9) 0.0023(8) 0.0116(8) -0.0019(8)
C18 0.0469(10) 0.0610(12) 0.0450(10) -0.0021(9) 0.0080(8) -0.0021(9)
C19 0.0290(7) 0.0493(10) 0.0444(9) 0.0047(8) 0.0134(7) -0.0010(7)
C20 0.0292(7) 0.0430(9) 0.0420(9) 0.0037(7) 0.0089(6) 0.0017(6)
C21 0.0410(10) 0.0530(11) 0.0725(13) 0.0161(10) 0.0197(9) 0.0109(8)
C22 0.221(4) 0.080(2) 0.0676(17) 0.0210(16) 0.056(2) 0.002(2)
C23 0.0536(11) 0.0427(10) 0.0645(12) 0.0084(9) 0.0215(9) 0.0063(8)
C24 0.0851(19) 0.0666(17) 0.114(2) 0.0171(16) -0.0019(17) -0.0022(14)
O26 0.0537(9) 0.0557(9) 0.1019(13) -0.0040(9) -0.0016(8) -0.0009(7)
C27 0.0767(19) 0.096(2) 0.149(3) 0.034(2) 0.048(2) 0.0214(16)

loop_
_atom_type_symbol
_atom_type_description
_atom_type_scat_dispersion_real
_atom_type_scat_dispersion_imag
_atom_type_scat_source
C C 0.0033 0.0016 'International Tables Vol C Tables 4.2.6.8 and 6.1.1.4'
H H 0.0000 0.0000 'International Tables Vol C Tables 4.2.6.8 and 6.1.1.4'
O O 0.0106 0.0060 'International Tables Vol C Tables 4.2.6.8 and 6.1.1.4'
S S 0.1246 0.1234 'International Tables Vol C Tables 4.2.6.8 and 6.1.1.4'

loop_
_geom_angle_atom_site_label_1
_geom_angle_atom_site_label_2
_geom_angle_atom_site_label_3
_geom_angle
_geom_angle_site_symmetry_1
_geom_angle_site_symmetry_3
_geom_angle_publ_flag
C3 O1 C2 118.93(15) . . ?
C7 O2 C8 118.88(12) . . ?
C10 O3 C11 117.88(18) . . ?
C19 O5 H5 109.5 . . ?
H1A C1 H1B 109.5 . . ?
H1A C1 H1C 109.5 . . ?
H1B C1 H1C 109.5 . . ?
C2 C1 H1A 109.5 . . ?
C2 C1 H1B 109.5 . . ?
C2 C1 H1C 109.5 . . ?
O1 C2 C1 104.40(18) . . ?
O1 C2 H2 109.6 . . ?
O1 C2 C22 110.7(2) . . ?
C1 C2 H2 109.6 . . ?
C22 C2 C1 112.7(2) . . ?
C22 C2 H2 109.6 . . ?
O1 C3 C4 114.78(15) . . ?
O6 C3 O1 122.07(17) . . ?
O6 C3 C4 123.13(18) . . ?
C5 C4 C3 124.57(16) . . ?
C19 C4 C3 117.09(15) . . ?
C19 C4 C5 118.34(14) . . ?
C4 C5 C23 124.81(15) . . ?
C6 C5 C4 118.45(15) . . ?
C6 C5 C23 116.73(15) . . ?
C5 C6 H6 119.3 . . ?
C5 C6 C7 121.36(14) . . ?
C7 C6 H6 119.3 . . ?
C24 S2 C27 100.46(17) . . ?
O26 S2 C24 107.68(17) . . ?
O26 S2 C27 105.08(16) . . ?
O2 C7 C6 122.91(13) . . ?
O2 C7 C20 115.04(14) . . ?
C20 C7 C6 122.04(14) . . ?
C16 O7 H7 109.5 . . ?
C9 C8 O2 120.19(15) . . ?
C9 C8 C15 123.64(15) . . ?
C15 C8 O2 116.01(14) . . ?
C8 C9 C10 116.09(16) . . ?
C8 C9 C18 123.14(15) . . ?
C10 C9 C18 120.77(16) . . ?
O3 C10 C9 114.63(17) . . ?
O3 C10 C12 123.95(16) . . ?
C12 C10 C9 121.42(17) . . ?
O3 C11 H11A 109.5 . . ?
O3 C11 H11B 109.5 . . ?
O3 C11 H11C 109.5 . . ?
H11A C11 H11B 109.5 . . ?
H11A C11 H11C 109.5 . . ?
H11B C11 H11C 109.5 . . ?
C24 S1 C27 99.28(18) . . ?
O26 S1 C24 108.12(13) . . ?
O26 S1 C27 106.46(14) . . ?
C10 C12 H12 119.4 . . ?
C10 C12 C13 121.27(16) . . ?
C13 C12 H12 119.4 . . ?
C12 C13 C14 119.79(17) . . ?
C12 C13 C15 118.32(17) . . ?
C15 C13 C14 121.88(19) . . ?
C13 C14 H14A 109.5 . . ?
C13 C14 H14B 109.5 . . ?
C13 C14 H14C 109.5 . . ?
H14A C14 H14B 109.5 . . ?
H14A C14 H14C 109.5 . . ?
H14B C14 H14C 109.5 . . ?
C8 C15 C13 119.15(16) . . ?
C8 C15 C16 119.69(15) . . ?
C13 C15 C16 121.11(16) . . ?
O4 C16 O7 122.85(19) . . ?
O4 C16 C15 123.66(18) . . ?
O7 C16 C15 113.48(16) . . ?
C9 C18 H18A 109.5 . . ?
C9 C18 H18B 109.5 . . ?
C9 C18 H18C 109.5 . . ?
H18A C18 H18B 109.5 . . ?
H18A C18 H18C 109.5 . . ?
H18B C18 H18C 109.5 . . ?
O5 C19 C4 122.01(15) . . ?
O5 C19 C20 115.24(16) . . ?
C20 C19 C4 122.74(14) . . ?
C7 C20 C19 116.88(15) . . ?
C7 C20 C21 121.57(15) . . ?
C19 C20 C21 121.53(15) . . ?
C20 C21 H21A 109.5 . . ?
C20 C21 H21B 109.5 . . ?
C20 C21 H21C 109.5 . . ?
H21A C21 H21B 109.5 . . ?
H21A C21 H21C 109.5 . . ?
H21B C21 H21C 109.5 . . ?
C2 C22 H22A 109.5 . . ?
C2 C22 H22B 109.5 . . ?
C2 C22 H22C 109.5 . . ?
H22A C22 H22B 109.5 . . ?
H22A C22 H22C 109.5 . . ?
H22B C22 H22C 109.5 . . ?
C5 C23 H23A 109.5 . . ?
C5 C23 H23B 109.5 . . ?
C5 C23 H23C 109.5 . . ?
H23A C23 H23B 109.5 . . ?
H23A C23 H23C 109.5 . . ?
H23B C23 H23C 109.5 . . ?
S2 C24 S1 45.99(10) . . ?
S2 C24 H24D 109.5 . . ?
S2 C24 H24E 109.5 . . ?
S2 C24 H24F 109.5 . . ?
S2 C24 H24A 64.0 . . ?
S2 C24 H24B 130.8 . . ?
S2 C24 H24C 118.7 . . ?
S1 C24 H24D 117.8 . . ?
S1 C24 H24E 131.7 . . ?
S1 C24 H24F 64.1 . . ?
S1 C24 H24A 109.5 . . ?
S1 C24 H24B 109.5 . . ?
S1 C24 H24C 109.5 . . ?
H24D C24 H24E 109.5 . . ?
H24D C24 H24F 109.5 . . ?
H24D C24 H24A 88.7 . . ?
H24D C24 H24B 119.3 . . ?
H24D C24 H24C 20.7 . . ?
H24E C24 H24F 109.5 . . ?
H24E C24 H24A 60.8 . . ?
H24E C24 H24B 49.3 . . ?
H24E C24 H24C 118.5 . . ?
H24F C24 H24A 161.7 . . ?
H24F C24 H24B 60.6 . . ?
H24F C24 H24C 88.7 . . ?
H24A C24 H24B 109.5 . . ?
H24A C24 H24C 109.5 . . ?
H24B C24 H24C 109.5 . . ?
S1 O26 S2 52.31(9) . . ?
S2 C27 S1 45.40(9) . . ?
S2 C27 H27D 109.5 . . ?
S2 C27 H27E 109.5 . . ?
S2 C27 H27F 109.5 . . ?
S2 C27 H27A 64.1 . . ?
S2 C27 H27B 125.9 . . ?
S2 C27 H27C 123.6 . . ?
S1 C27 H27D 125.8 . . ?
S1 C27 H27E 123.7 . . ?
S1 C27 H27F 64.1 . . ?
S1 C27 H27A 109.5 . . ?
S1 C27 H27B 109.5 . . ?
S1 C27 H27C 109.5 . . ?
H27D C27 H27E 109.5 . . ?
H27D C27 H27F 109.5 . . ?
H27D C27 H27A 74.0 . . ?
H27D C27 H27B 120.3 . . ?
H27D C27 H27C 35.6 . . ?
H27E C27 H27F 109.5 . . ?
H27E C27 H27A 73.7 . . ?
H27E C27 H27B 35.8 . . ?
H27E C27 H27C 122.5 . . ?
H27F C27 H27A 173.6 . . ?
H27F C27 H27B 73.8 . . ?
H27F C27 H27C 73.9 . . ?
H27A C27 H27B 109.5 . . ?
H27A C27 H27C 109.5 . . ?
H27B C27 H27C 109.5 . . ?

loop_
_geom_bond_atom_site_label_1
_geom_bond_atom_site_label_2
_geom_bond_distance
_geom_bond_site_symmetry_2
_geom_bond_publ_flag
O1 C2 1.471(2) . ?
O1 C3 1.323(2) . ?
O2 C7 1.3788(19) . ?
O2 C8 1.4001(18) . ?
O3 C10 1.367(2) . ?
O3 C11 1.424(2) . ?
O4 C16 1.195(2) . ?
O5 H5 0.8200 . ?
O5 C19 1.355(2) . ?
O6 C3 1.219(2) . ?
C1 H1A 0.9600 . ?
C1 H1B 0.9600 . ?
C1 H1C 0.9600 . ?
C1 C2 1.508(4) . ?
C2 H2 0.9800 . ?
C2 C22 1.481(4) . ?
C3 C4 1.477(2) . ?
C4 C5 1.420(2) . ?
C4 C19 1.417(2) . ?
C5 C6 1.384(2) . ?
C5 C23 1.510(2) . ?
C6 H6 0.9300 . ?
C6 C7 1.388(2) . ?
S2 C24 1.710(3) . ?
S2 O26 1.544(2) . ?
S2 C27 1.741(4) . ?
C7 C20 1.387(2) . ?
O7 H7 0.8200 . ?
O7 C16 1.309(2) . ?
C8 C9 1.380(2) . ?
C8 C15 1.391(2) . ?
C9 C10 1.403(2) . ?
C9 C18 1.505(2) . ?
C10 C12 1.385(3) . ?
C11 H11A 0.9600 . ?
C11 H11B 0.9600 . ?
C11 H11C 0.9600 . ?
S1 C24 1.735(3) . ?
S1 O26 1.5080(18) . ?
S1 C27 1.746(3) . ?
C12 H12 0.9300 . ?
C12 C13 1.387(3) . ?
C13 C14 1.509(3) . ?
C13 C15 1.398(2) . ?
C14 H14A 0.9600 . ?
C14 H14B 0.9600 . ?
C14 H14C 0.9600 . ?
C15 C16 1.495(3) . ?
C18 H18A 0.9600 . ?
C18 H18B 0.9600 . ?
C18 H18C 0.9600 . ?
C19 C20 1.389(2) . ?
C20 C21 1.502(2) . ?
C21 H21A 0.9600 . ?
C21 H21B 0.9600 . ?
C21 H21C 0.9600 . ?
C22 H22A 0.9600 . ?
C22 H22B 0.9600 . ?
C22 H22C 0.9600 . ?
C23 H23A 0.9600 . ?
C23 H23B 0.9600 . ?
C23 H23C 0.9600 . ?
C24 H24D 0.9600 . ?
C24 H24E 0.9600 . ?
C24 H24F 0.9600 . ?
C24 H24A 0.9600 . ?
C24 H24B 0.9600 . ?
C24 H24C 0.9600 . ?
C27 H27D 0.9600 . ?
C27 H27E 0.9600 . ?
C27 H27F 0.9600 . ?
C27 H27A 0.9600 . ?
C27 H27B 0.9600 . ?
C27 H27C 0.9600 . ?

loop_
_geom_hbond_atom_site_label_D
_geom_hbond_atom_site_label_H
_geom_hbond_atom_site_label_A
_geom_hbond_distance_DH
_geom_hbond_distance_HA
_geom_hbond_distance_DA
_geom_hbond_angle_DHA
_geom_hbond_site_symmetry_A
O5 H5 O5 0.82 2.66 2.893(3) 98.1 3_566
O7 H7 S2 0.82 2.64 3.346(3) 145.6 .
C22 H22A O3 0.96 2.93 3.422(4) 112.9 3_666

loop_
_geom_torsion_atom_site_label_1
_geom_torsion_atom_site_label_2
_geom_torsion_atom_site_label_3
_geom_torsion_atom_site_label_4
_geom_torsion
_geom_torsion_site_symmetry_1
_geom_torsion_site_symmetry_2
_geom_torsion_site_symmetry_3
_geom_torsion_site_symmetry_4
_geom_torsion_publ_flag
O1 C3 C4 C5 12.5(3) . . . . ?
O1 C3 C4 C19 -167.24(16) . . . . ?
O2 C7 C20 C19 -177.20(15) . . . . ?
O2 C7 C20 C21 3.8(2) . . . . ?
O2 C8 C9 C10 -178.51(14) . . . . ?
O2 C8 C9 C18 1.2(3) . . . . ?
O2 C8 C15 C13 176.22(15) . . . . ?
O2 C8 C15 C16 -1.3(2) . . . . ?
O3 C10 C12 C13 179.94(19) . . . . ?
O5 C19 C20 C7 179.69(16) . . . . ?
O5 C19 C20 C21 -1.3(3) . . . . ?
O6 C3 C4 C5 -168.9(2) . . . . ?
O6 C3 C4 C19 11.4(3) . . . . ?
C2 O1 C3 O6 4.7(3) . . . . ?
C2 O1 C3 C4 -176.67(17) . . . . ?
C3 O1 C2 C1 163.2(2) . . . . ?
C3 O1 C2 C22 -75.3(3) . . . . ?
C3 C4 C5 C6 -176.49(17) . . . . ?
C3 C4 C5 C23 4.8(3) . . . . ?
C3 C4 C19 O5 -3.2(3) . . . . ?
C3 C4 C19 C20 176.29(17) . . . . ?
C4 C5 C6 C7 0.2(2) . . . . ?
C4 C19 C20 C7 0.1(3) . . . . ?
C4 C19 C20 C21 179.11(18) . . . . ?
C5 C4 C19 O5 176.98(17) . . . . ?
C5 C4 C19 C20 -3.5(3) . . . . ?
C5 C6 C7 O2 177.03(15) . . . . ?
C5 C6 C7 C20 -3.7(3) . . . . ?
C6 C7 C20 C19 3.5(2) . . . . ?
C6 C7 C20 C21 -175.49(17) . . . . ?
C7 O2 C8 C9 -73.3(2) . . . . ?
C7 O2 C8 C15 111.26(17) . . . . ?
C8 O2 C7 C6 -3.6(2) . . . . ?
C8 O2 C7 C20 177.09(14) . . . . ?
C8 C9 C10 O3 -177.28(15) . . . . ?
C8 C9 C10 C12 3.2(3) . . . . ?
C8 C15 C16 O4 107.2(2) . . . . ?
C8 C15 C16 O7 -73.7(2) . . . . ?
C9 C8 C15 C13 1.0(3) . . . . ?
C9 C8 C15 C16 -176.54(17) . . . . ?
C9 C10 C12 C13 -0.6(3) . . . . ?
C10 C12 C13 C14 178.9(2) . . . . ?
C10 C12 C13 C15 -2.0(3) . . . . ?
C11 O3 C10 C9 175.16(19) . . . . ?
C11 O3 C10 C12 -5.4(3) . . . . ?
C12 C13 C15 C8 1.8(3) . . . . ?
C12 C13 C15 C16 179.28(18) . . . . ?
C13 C15 C16 O4 -70.2(3) . . . . ?
C13 C15 C16 O7 108.8(2) . . . . ?
C14 C13 C15 C8 -179.0(2) . . . . ?
C14 C13 C15 C16 -1.6(3) . . . . ?
C15 C8 C9 C10 -3.4(3) . . . . ?
C15 C8 C9 C18 176.30(17) . . . . ?
C18 C9 C10 O3 3.0(2) . . . . ?
C18 C9 C10 C12 -176.51(18) . . . . ?
C19 C4 C5 C6 3.3(2) . . . . ?
C19 C4 C5 C23 -175.49(17) . . . . ?
C23 C5 C6 C7 179.02(16) . . . . ?
C24 S2 O26 S1 -52.43(14) . . . . ?
C24 S2 C27 S1 60.73(15) . . . . ?
C24 S1 O26 S2 51.54(16) . . . . ?
C24 S1 C27 S2 -58.94(14) . . . . ?
O26 S2 C24 S1 49.29(12) . . . . ?
O26 S2 C27 S1 -50.96(12) . . . . ?
O26 S1 C24 S2 -51.09(14) . . . . ?
O26 S1 C27 S2 53.20(13) . . . . ?
C27 S2 C24 S1 -60.37(16) . . . . ?
C27 S2 O26 S1 54.02(14) . . . . ?
C27 S1 C24 S2 59.73(17) . . . . ?
C27 S1 O26 S2 -54.34(17) . . . . ?
